data_4330148
loop_
_publ_author_name
'Md Hosnay Mobarok'
'Robert McDonald'
'Michael J. Ferguson'
'Martin Cowie'

_publ_section_title
;
 Mixed Bis(\m-silylene) and (\m-Silylene)/(\m-Germylene) Complexes
 Involving the Rh/Ir Metal Combination: Nature of the Si...Si Interactions
 in the Bis(\m-silylene) Species
;
_journal_name_full 'Inorganic Chemistry'
_journal_page_first 9249
_journal_page_last 9258
_journal_paper_doi 10.1021/ic300720y
_journal_volume 51
_journal_year 2012
_chemical_formula_moiety 'C70 H60 Ge Ir O2 P4 Rh Si, C H2 Cl2'
_chemical_formula_sum 'C71 H62 Cl2 Ge Ir O2 P4 Rh Si'
_chemical_formula_weight 1537.78
_chemical_name_systematic
; 
 ? 
;
_space_group_IT_number 14
_symmetry_cell_setting monoclinic
_symmetry_space_group_name_Hall '-P 2yn'
_symmetry_space_group_name_H-M 'P 1 21/n 1'
_atom_sites_solution_hydrogens geom
_atom_sites_solution_primary direct
_atom_sites_solution_secondary difmap
_audit_creation_method SHELXL-97
_cell_angle_alpha 90.00
_cell_angle_beta 90.6440(3)
_cell_angle_gamma 90.00
_cell_formula_units_Z 4
_cell_length_a 19.0881(4)
_cell_length_b 15.3613(3)
_cell_length_c 21.5716(4)
_cell_measurement_reflns_used 9968
_cell_measurement_temperature 173(2)
_cell_measurement_theta_max 23.33
_cell_measurement_theta_min 2.31
_cell_volume 6324.8(2)
_computing_cell_refinement 'Bruker SAINT'
_computing_data_collection 'Bruker APEX2'
_computing_data_reduction 'Bruker SAINT'
_computing_molecular_graphics 'Bruker SHELXTL'
_computing_publication_material 'Bruker SHELXTL'
_computing_structure_refinement 'SHELXL-97 (Sheldrick, 2008)'
_computing_structure_solution 'DIRDIF-2008 (Beurskens et al., 2008)'
_diffrn_ambient_temperature 173(2)
_diffrn_measured_fraction_theta_full 0.998
_diffrn_measured_fraction_theta_max 0.998
_diffrn_measurement_device_type 'Bruker APEX-II CCD'
_diffrn_measurement_method '\w scans'
_diffrn_radiation_monochromator graphite
_diffrn_radiation_source 'fine-focus sealed tube'
_diffrn_radiation_type MoK\a
_diffrn_radiation_wavelength 0.71073
_diffrn_reflns_av_R_equivalents 0.0303
_diffrn_reflns_av_sigmaI/netI 0.0241
_diffrn_reflns_limit_h_max 24
_diffrn_reflns_limit_h_min -24
_diffrn_reflns_limit_k_max 19
_diffrn_reflns_limit_k_min -19
_diffrn_reflns_limit_l_max 28
_diffrn_reflns_limit_l_min -27
_diffrn_reflns_number 55977
_diffrn_reflns_theta_full 27.57
_diffrn_reflns_theta_max 27.57
_diffrn_reflns_theta_min 1.63
_exptl_absorpt_coefficient_mu 3.080
_exptl_absorpt_correction_T_max 0.7461
_exptl_absorpt_correction_T_min 0.5937
_exptl_absorpt_correction_type integration
_exptl_absorpt_process_details 'SADABS (Sheldrick, 2008)'
_exptl_crystal_colour colourless
_exptl_crystal_density_diffrn 1.615
_exptl_crystal_description prism
_exptl_crystal_F_000 3064
_exptl_crystal_size_max 0.19
_exptl_crystal_size_mid 0.17
_exptl_crystal_size_min 0.10
_refine_diff_density_max 0.658
_refine_diff_density_min -0.618
_refine_diff_density_rms 0.070
_refine_ls_extinction_method none
_refine_ls_goodness_of_fit_ref 1.026
_refine_ls_hydrogen_treatment mixed
_refine_ls_matrix_type full
_refine_ls_number_parameters 755
_refine_ls_number_reflns 14586
_refine_ls_number_restraints 0
_refine_ls_restrained_S_all 1.026
_refine_ls_R_factor_all 0.0265
_refine_ls_R_factor_gt 0.0205
_refine_ls_shift/su_max 0.002
_refine_ls_shift/su_mean 0.000
_refine_ls_structure_factor_coef Fsqd
_refine_ls_weighting_details 'calc w=1/[\s^2^(Fo^2^)+(0.0194P)^2^+3.7389P] where P=(Fo^2^+2Fc^2^)/3'
_refine_ls_weighting_scheme calc
_refine_ls_wR_factor_gt 0.0448
_refine_ls_wR_factor_ref 0.0471
_reflns_number_gt 12836
_reflns_number_total 14586
_reflns_threshold_expression I>2\s(I)
_cod_data_source_file ic300720y_si_002_2.cif
_cod_data_source_block cow1129
_cod_original_sg_symbol_H-M 'P 21/n'
_cod_database_code 4330148

loop_
_symmetry_equiv_pos_as_xyz
'x, y, z'
'-x+1/2, y+1/2, -z+1/2'
'-x, -y, -z'
'x-1/2, -y-1/2, z-1/2'

loop_
_atom_site_label
_atom_site_type_symbol
_atom_site_fract_x
_atom_site_fract_y
_atom_site_fract_z
_atom_site_U_iso_or_equiv
_atom_site_adp_type
_atom_site_occupancy
_atom_site_symmetry_multiplicity
_atom_site_calc_flag
_atom_site_refinement_flags
_atom_site_disorder_assembly
_atom_site_disorder_group
IrA Ir 0.186333(5) 0.423407(6) 0.480154(5) 0.01438(3) Uani 0.50 1 d P A 1
RhA Rh 0.329015(5) 0.382867(6) 0.473929(5) 0.01387(3) Uani 0.50 1 d P A 1
IrB Ir 0.329015(5) 0.382867(6) 0.473929(5) 0.01387(3) Uani 0.50 1 d P A 2
RhB Rh 0.186333(5) 0.423407(6) 0.480154(5) 0.01438(3) Uani 0.50 1 d P A 2
Ge Ge 0.279401(11) 0.491732(14) 0.542825(10) 0.01668(5) Uani 1 1 d . . .
H1GE H 0.2829(12) 0.4643(16) 0.6069(11) 0.033(7) Uiso 1 1 d . . .
P1 P 0.17219(3) 0.34123(3) 0.57237(2) 0.01754(11) Uani 1 1 d . . .
P2 P 0.33438(3) 0.30111(3) 0.56602(2) 0.01687(10) Uani 1 1 d . . .
P3 P 0.14938(3) 0.33253(3) 0.39855(2) 0.01658(10) Uani 1 1 d . . .
P4 P 0.30443(3) 0.26560(3) 0.40687(2) 0.01748(11) Uani 1 1 d . . .
Si Si 0.26952(3) 0.48203(4) 0.40757(3) 0.01536(11) Uani 1 1 d . . .
O1 O 0.07761(9) 0.56437(12) 0.49426(8) 0.0401(4) Uani 1 1 d . A .
O2 O 0.47456(9) 0.44646(12) 0.44534(9) 0.0397(4) Uani 1 1 d . A .
C1 C 0.11797(11) 0.50919(14) 0.48753(10) 0.0234(5) Uani 1 1 d . . .
C2 C 0.41972(11) 0.42074(14) 0.45719(10) 0.0233(5) Uani 1 1 d . . .
C3 C 0.24683(11) 0.26927(14) 0.59338(10) 0.0227(4) Uani 1 1 d . A .
H3A H 0.2491 0.2649 0.6391 0.027 Uiso 1 1 calc R . .
H3B H 0.2364 0.2103 0.5772 0.027 Uiso 1 1 calc R . .
C4 C 0.22336(10) 0.27828(13) 0.35979(9) 0.0183(4) Uani 1 1 d . A .
H4A H 0.2348 0.3119 0.3221 0.022 Uiso 1 1 calc R . .
H4B H 0.2077 0.2198 0.3462 0.022 Uiso 1 1 calc R . .
C11 C 0.09707(11) 0.26707(14) 0.58074(10) 0.0211(4) Uani 1 1 d . A .
C12 C 0.03109(11) 0.30481(16) 0.57780(11) 0.0292(5) Uani 1 1 d . . .
H12 H 0.0269 0.3656 0.5704 0.035 Uiso 1 1 calc R A .
C13 C -0.02880(12) 0.25527(18) 0.58551(12) 0.0348(6) Uani 1 1 d . A .
H13 H -0.0736 0.2822 0.5835 0.042 Uiso 1 1 calc R . .
C14 C -0.02372(13) 0.16750(18) 0.59604(13) 0.0390(6) Uani 1 1 d . . .
H14 H -0.0648 0.1333 0.6007 0.047 Uiso 1 1 calc R A .
C15 C 0.04095(15) 0.12974(18) 0.59971(18) 0.0574(9) Uani 1 1 d . A .
H15 H 0.0447 0.0691 0.6076 0.069 Uiso 1 1 calc R . .
C16 C 0.10123(13) 0.17898(16) 0.59206(15) 0.0437(7) Uani 1 1 d . . .
H16 H 0.1458 0.1516 0.5947 0.052 Uiso 1 1 calc R A .
C21 C 0.15668(11) 0.40316(15) 0.64452(10) 0.0235(5) Uani 1 1 d . A .
C22 C 0.14150(12) 0.49157(16) 0.64272(11) 0.0296(5) Uani 1 1 d . . .
H22 H 0.1388 0.5205 0.6038 0.036 Uiso 1 1 calc R A .
C23 C 0.13015(14) 0.53855(19) 0.69679(12) 0.0401(6) Uani 1 1 d . A .
H23 H 0.1200 0.5990 0.6947 0.048 Uiso 1 1 calc R . .
C24 C 0.13355(15) 0.4975(2) 0.75306(12) 0.0456(7) Uani 1 1 d . . .
H24 H 0.1267 0.5297 0.7901 0.055 Uiso 1 1 calc R A .
C25 C 0.14682(15) 0.4097(2) 0.75592(12) 0.0459(7) Uani 1 1 d . A .
H25 H 0.1485 0.3813 0.7950 0.055 Uiso 1 1 calc R . .
C26 C 0.15784(13) 0.36193(18) 0.70213(11) 0.0348(6) Uani 1 1 d . . .
H26 H 0.1662 0.3011 0.7046 0.042 Uiso 1 1 calc R A .
C31 C 0.38219(11) 0.34312(14) 0.63446(10) 0.0221(4) Uani 1 1 d . A .
C32 C 0.42943(12) 0.41099(16) 0.62756(11) 0.0288(5) Uani 1 1 d . . .
H32 H 0.4310 0.4419 0.5895 0.035 Uiso 1 1 calc R A .
C33 C 0.47443(13) 0.43421(19) 0.67594(12) 0.0398(6) Uani 1 1 d . A .
H33 H 0.5066 0.4808 0.6707 0.048 Uiso 1 1 calc R . .
C34 C 0.47253(15) 0.3901(2) 0.73126(13) 0.0483(8) Uani 1 1 d . . .
H34 H 0.5038 0.4055 0.7640 0.058 Uiso 1 1 calc R A .
C35 C 0.42529(17) 0.3234(2) 0.73935(12) 0.0507(8) Uani 1 1 d . A .
H35 H 0.4235 0.2935 0.7779 0.061 Uiso 1 1 calc R . .
C36 C 0.38017(15) 0.29987(17) 0.69113(11) 0.0369(6) Uani 1 1 d . . .
H36 H 0.3477 0.2538 0.6969 0.044 Uiso 1 1 calc R A .
C41 C 0.38241(11) 0.19745(14) 0.56448(10) 0.0200(4) Uani 1 1 d . A .
C42 C 0.45095(12) 0.20192(15) 0.54220(11) 0.0286(5) Uani 1 1 d . . .
H42 H 0.4680 0.2553 0.5260 0.034 Uiso 1 1 calc R A .
C43 C 0.49430(13) 0.12936(16) 0.54352(12) 0.0346(6) Uani 1 1 d . A .
H43 H 0.5410 0.1335 0.5290 0.041 Uiso 1 1 calc R . .
C44 C 0.46938(13) 0.05103(16) 0.56607(11) 0.0324(6) Uani 1 1 d . . .
H44 H 0.4988 0.0012 0.5668 0.039 Uiso 1 1 calc R A .
C45 C 0.40209(13) 0.04542(15) 0.58735(10) 0.0292(5) Uani 1 1 d . A .
H45 H 0.3850 -0.0086 0.6024 0.035 Uiso 1 1 calc R . .
C46 C 0.35863(12) 0.11829(14) 0.58702(10) 0.0235(5) Uani 1 1 d . . .
H46 H 0.3123 0.1138 0.6024 0.028 Uiso 1 1 calc R A .
C51 C 0.08089(11) 0.24879(14) 0.40732(9) 0.0201(4) Uani 1 1 d . A .
C52 C 0.01714(12) 0.27797(16) 0.42972(11) 0.0311(5) Uani 1 1 d . . .
H52 H 0.0126 0.3366 0.4430 0.037 Uiso 1 1 calc R A .
C53 C -0.03992(13) 0.22263(18) 0.43294(13) 0.0390(6) Uani 1 1 d . A .
H53 H -0.0835 0.2440 0.4473 0.047 Uiso 1 1 calc R . .
C54 C -0.03389(14) 0.13664(18) 0.41539(13) 0.0401(6) Uani 1 1 d . . .
H54 H -0.0729 0.0985 0.4184 0.048 Uiso 1 1 calc R A .
C55 C 0.02922(14) 0.10645(17) 0.39344(12) 0.0366(6) Uani 1 1 d . A .
H55 H 0.0337 0.0472 0.3815 0.044 Uiso 1 1 calc R . .
C56 C 0.08626(12) 0.16217(15) 0.38873(11) 0.0275(5) Uani 1 1 d . . .
H56 H 0.1292 0.1411 0.3727 0.033 Uiso 1 1 calc R A .
C61 C 0.10604(11) 0.38790(14) 0.33256(10) 0.0214(4) Uani 1 1 d . A .
C62 C 0.07107(12) 0.46614(15) 0.34229(11) 0.0265(5) Uani 1 1 d . . .
H62 H 0.0702 0.4906 0.3827 0.032 Uiso 1 1 calc R A .
C63 C 0.03746(13) 0.50894(17) 0.29367(12) 0.0331(6) Uani 1 1 d . A .
H63 H 0.0135 0.5621 0.3010 0.040 Uiso 1 1 calc R . .
C64 C 0.03882(14) 0.47428(19) 0.23494(12) 0.0398(6) Uani 1 1 d . . .
H64 H 0.0175 0.5046 0.2013 0.048 Uiso 1 1 calc R A .
C65 C 0.07125(14) 0.3955(2) 0.22508(12) 0.0429(7) Uani 1 1 d . A .
H65 H 0.0709 0.3707 0.1848 0.052 Uiso 1 1 calc R . .
C66 C 0.10457(13) 0.35206(17) 0.27358(11) 0.0333(6) Uani 1 1 d . . .
H66 H 0.1264 0.2975 0.2663 0.040 Uiso 1 1 calc R A .
C71 C 0.36936(11) 0.24469(14) 0.34633(10) 0.0230(5) Uani 1 1 d . A .
C72 C 0.44008(12) 0.25763(16) 0.36076(12) 0.0313(5) Uani 1 1 d . . .
H72 H 0.4536 0.2722 0.4020 0.038 Uiso 1 1 calc R A .
C73 C 0.49091(13) 0.24945(18) 0.31571(13) 0.0401(6) Uani 1 1 d . A .
H73 H 0.5389 0.2579 0.3263 0.048 Uiso 1 1 calc R . .
C74 C 0.47201(13) 0.22909(18) 0.25552(13) 0.0392(6) Uani 1 1 d . . .
H74 H 0.5066 0.2256 0.2243 0.047 Uiso 1 1 calc R A .
C75 C 0.40257(13) 0.21390(18) 0.24100(12) 0.0367(6) Uani 1 1 d . A .
H75 H 0.3895 0.1983 0.1998 0.044 Uiso 1 1 calc R . .
C76 C 0.35162(12) 0.22114(15) 0.28592(11) 0.0286(5) Uani 1 1 d . . .
H76 H 0.3040 0.2099 0.2753 0.034 Uiso 1 1 calc R A .
C81 C 0.29121(11) 0.15462(14) 0.43685(10) 0.0227(5) Uani 1 1 d . A .
C82 C 0.34062(13) 0.08837(15) 0.42865(11) 0.0285(5) Uani 1 1 d . . .
H82 H 0.3838 0.1010 0.4091 0.034 Uiso 1 1 calc R A .
C83 C 0.32695(15) 0.00447(16) 0.44882(12) 0.0376(6) Uani 1 1 d . A .
H83 H 0.3610 -0.0398 0.4432 0.045 Uiso 1 1 calc R . .
C84 C 0.26453(15) -0.01543(16) 0.47689(13) 0.0425(7) Uani 1 1 d . . .
H84 H 0.2552 -0.0734 0.4897 0.051 Uiso 1 1 calc R A .
C85 C 0.21524(14) 0.04969(17) 0.48644(12) 0.0369(6) Uani 1 1 d . A .
H85 H 0.1723 0.0366 0.5063 0.044 Uiso 1 1 calc R . .
C86 C 0.22923(12) 0.13425(15) 0.46674(11) 0.0275(5) Uani 1 1 d . . .
H86 H 0.1958 0.1788 0.4739 0.033 Uiso 1 1 calc R A .
C91 C 0.29632(11) 0.61708(14) 0.55298(10) 0.0215(4) Uani 1 1 d . A .
C92 C 0.24239(14) 0.67216(17) 0.57017(15) 0.0462(7) Uani 1 1 d . . .
H92 H 0.1963 0.6495 0.5736 0.055 Uiso 1 1 calc R A .
C93 C 0.25409(18) 0.75958(18) 0.58255(17) 0.0568(9) Uani 1 1 d . A .
H93 H 0.2164 0.7960 0.5946 0.068 Uiso 1 1 calc R . .
C94 C 0.32031(17) 0.79330(17) 0.57726(13) 0.0454(7) Uani 1 1 d . . .
H94 H 0.3286 0.8534 0.5848 0.055 Uiso 1 1 calc R A .
C95 C 0.37424(15) 0.73996(18) 0.56111(14) 0.0462(7) Uani 1 1 d . A .
H95 H 0.4203 0.7630 0.5581 0.055 Uiso 1 1 calc R . .
C96 C 0.36260(13) 0.65230(17) 0.54895(13) 0.0368(6) Uani 1 1 d . . .
H96 H 0.4008 0.6161 0.5377 0.044 Uiso 1 1 calc R A .
C101 C 0.28461(11) 0.60407(14) 0.40606(10) 0.0210(4) Uani 1 1 d . A .
C102 C 0.22994(14) 0.66311(16) 0.40674(14) 0.0419(7) Uani 1 1 d . . .
H102 H 0.1844 0.6433 0.4171 0.050 Uiso 1 1 calc R A .
C103 C 0.23965(16) 0.75073(17) 0.39270(16) 0.0532(8) Uani 1 1 d . A .
H103 H 0.2009 0.7895 0.3930 0.064 Uiso 1 1 calc R . .
C104 C 0.30469(15) 0.78114(16) 0.37853(13) 0.0419(7) Uani 1 1 d . . .
H104 H 0.3114 0.8408 0.3686 0.050 Uiso 1 1 calc R A .
C105 C 0.36042(15) 0.72432(17) 0.37880(14) 0.0457(7) Uani 1 1 d . A .
H105 H 0.4061 0.7451 0.3699 0.055 Uiso 1 1 calc R . .
C106 C 0.35025(13) 0.63699(16) 0.39206(13) 0.0368(6) Uani 1 1 d . . .
H106 H 0.3893 0.5986 0.3915 0.044 Uiso 1 1 calc R A .
C111 C 0.28120(11) 0.47145(13) 0.31960(10) 0.0205(4) Uani 1 1 d . A .
C112 C 0.23403(13) 0.50683(16) 0.27637(11) 0.0299(5) Uani 1 1 d . . .
H112 H 0.1906 0.5295 0.2902 0.036 Uiso 1 1 calc R A .
C113 C 0.24930(15) 0.50948(18) 0.21360(12) 0.0388(6) Uani 1 1 d . A .
H113 H 0.2159 0.5324 0.1850 0.047 Uiso 1 1 calc R . .
C114 C 0.31256(16) 0.47905(17) 0.19248(11) 0.0396(6) Uani 1 1 d . . .
H114 H 0.3227 0.4805 0.1495 0.047 Uiso 1 1 calc R A .
C115 C 0.36103(14) 0.44650(16) 0.23431(12) 0.0360(6) Uani 1 1 d . A .
H115 H 0.4053 0.4267 0.2203 0.043 Uiso 1 1 calc R . .
C116 C 0.34505(12) 0.44271(14) 0.29711(10) 0.0266(5) Uani 1 1 d . . .
H116 H 0.3788 0.4198 0.3254 0.032 Uiso 1 1 calc R A .
Cl1S Cl 0.19625(5) -0.00759(6) 0.66811(4) 0.0672(2) Uani 1 1 d . B .
Cl2S Cl 0.19506(10) 0.13187(9) 0.75953(7) 0.0935(5) Uani 0.80 1 d P B 1
Cl3S Cl 0.1466(4) 0.1180(4) 0.7580(3) 0.0935(5) Uani 0.20 1 d P B 2
C1S C 0.18487(18) 0.0194(2) 0.74730(16) 0.0621(9) Uani 1 1 d . . .
H1SA H 0.1375 0.0014 0.7605 0.075 Uiso 0.80 1 calc PR B 1
H1SB H 0.2197 -0.0126 0.7729 0.075 Uiso 0.80 1 calc PR B 1
H1SC H 0.1557 -0.0259 0.7670 0.075 Uiso 0.20 1 calc PR B 2
H1SD H 0.2312 0.0192 0.7684 0.075 Uiso 0.20 1 calc PR B 2

loop_
_atom_site_aniso_label
_atom_site_aniso_U_11
_atom_site_aniso_U_22
_atom_site_aniso_U_33
_atom_site_aniso_U_23
_atom_site_aniso_U_13
_atom_site_aniso_U_12
IrA 0.01387(5) 0.01362(5) 0.01565(5) 0.00002(4) 0.00075(4) 0.00054(4)
RhA 0.01315(5) 0.01381(5) 0.01465(5) 0.00020(4) 0.00058(4) 0.00066(4)
IrB 0.01315(5) 0.01381(5) 0.01465(5) 0.00020(4) 0.00058(4) 0.00066(4)
RhB 0.01387(5) 0.01362(5) 0.01565(5) 0.00002(4) 0.00075(4) 0.00054(4)
Ge 0.01673(10) 0.01576(10) 0.01757(11) -0.00196(8) 0.00045(8) 0.00012(8)
P1 0.0157(2) 0.0188(3) 0.0182(3) 0.0020(2) 0.0022(2) -0.0003(2)
P2 0.0157(2) 0.0175(3) 0.0174(3) 0.0019(2) -0.00004(19) 0.00060(19)
P3 0.0158(2) 0.0162(2) 0.0177(3) -0.0005(2) -0.00077(19) 0.00044(19)
P4 0.0170(2) 0.0166(3) 0.0188(3) -0.0023(2) -0.0006(2) 0.0024(2)
Si 0.0156(3) 0.0147(3) 0.0158(3) 0.0021(2) 0.0010(2) 0.0004(2)
O1 0.0402(10) 0.0405(11) 0.0398(10) -0.0062(8) -0.0014(8) 0.0240(8)
O2 0.0228(9) 0.0483(11) 0.0482(11) 0.0013(9) 0.0082(8) -0.0101(8)
C1 0.0254(11) 0.0244(11) 0.0203(11) -0.0010(9) -0.0009(9) 0.0024(9)
C2 0.0228(11) 0.0259(11) 0.0211(11) -0.0017(9) -0.0003(9) 0.0000(9)
C3 0.0192(10) 0.0241(11) 0.0249(11) 0.0077(9) 0.0023(8) 0.0015(8)
C4 0.0181(10) 0.0180(10) 0.0188(10) -0.0015(8) -0.0004(8) 0.0007(8)
C11 0.0199(10) 0.0242(11) 0.0193(10) 0.0027(9) 0.0030(8) -0.0021(8)
C12 0.0228(11) 0.0311(13) 0.0337(13) 0.0096(10) -0.0005(10) 0.0004(9)
C13 0.0187(11) 0.0488(16) 0.0370(14) 0.0085(12) 0.0026(10) -0.0016(10)
C14 0.0264(13) 0.0405(15) 0.0503(17) 0.0066(13) 0.0063(11) -0.0135(11)
C15 0.0358(16) 0.0237(14) 0.113(3) 0.0117(16) 0.0127(17) -0.0080(12)
C16 0.0223(12) 0.0255(13) 0.084(2) 0.0087(14) 0.0105(13) -0.0014(10)
C21 0.0183(10) 0.0311(12) 0.0212(11) -0.0034(9) 0.0040(8) -0.0039(9)
C22 0.0299(12) 0.0345(13) 0.0246(12) -0.0040(10) 0.0060(10) 0.0002(10)
C23 0.0411(15) 0.0438(16) 0.0356(15) -0.0144(12) 0.0101(12) -0.0005(12)
C24 0.0457(17) 0.065(2) 0.0263(14) -0.0168(13) 0.0090(12) -0.0105(14)
C25 0.0476(17) 0.072(2) 0.0187(13) -0.0002(13) 0.0033(11) -0.0104(15)
C26 0.0371(14) 0.0423(15) 0.0250(12) 0.0031(11) 0.0027(10) -0.0070(11)
C31 0.0213(11) 0.0258(11) 0.0191(10) -0.0016(9) -0.0017(8) 0.0040(9)
C32 0.0230(11) 0.0395(14) 0.0239(12) -0.0020(10) -0.0020(9) -0.0039(10)
C33 0.0289(13) 0.0558(18) 0.0346(14) -0.0077(13) -0.0055(11) -0.0085(12)
C34 0.0473(17) 0.063(2) 0.0339(15) -0.0088(14) -0.0189(13) -0.0009(15)
C35 0.077(2) 0.0539(19) 0.0213(13) 0.0028(12) -0.0157(13) -0.0004(16)
C36 0.0528(16) 0.0339(14) 0.0240(12) 0.0044(11) -0.0054(11) -0.0053(12)
C41 0.0204(10) 0.0200(10) 0.0194(10) 0.0013(8) -0.0042(8) 0.0022(8)
C42 0.0249(12) 0.0245(12) 0.0365(13) 0.0061(10) 0.0033(10) 0.0052(9)
C43 0.0286(13) 0.0356(14) 0.0395(14) 0.0025(11) 0.0039(11) 0.0110(10)
C44 0.0405(14) 0.0264(12) 0.0302(13) -0.0003(10) -0.0035(11) 0.0143(10)
C45 0.0442(14) 0.0196(11) 0.0235(12) 0.0015(9) -0.0067(10) 0.0020(10)
C46 0.0253(11) 0.0240(11) 0.0212(11) 0.0030(9) -0.0023(9) -0.0007(9)
C51 0.0198(10) 0.0217(11) 0.0186(10) 0.0005(8) -0.0023(8) -0.0029(8)
C52 0.0277(12) 0.0305(13) 0.0352(13) -0.0060(11) 0.0062(10) -0.0044(10)
C53 0.0235(12) 0.0493(17) 0.0445(16) -0.0061(13) 0.0082(11) -0.0076(11)
C54 0.0346(14) 0.0444(16) 0.0411(15) -0.0032(12) -0.0003(12) -0.0208(12)
C55 0.0390(14) 0.0278(13) 0.0432(15) -0.0047(11) 0.0014(12) -0.0129(11)
C56 0.0269(12) 0.0238(12) 0.0318(13) -0.0023(10) -0.0003(10) -0.0031(9)
C61 0.0171(10) 0.0247(11) 0.0224(11) 0.0016(9) -0.0013(8) 0.0003(8)
C62 0.0277(12) 0.0266(12) 0.0250(12) 0.0004(10) -0.0028(9) 0.0043(9)
C63 0.0314(13) 0.0330(13) 0.0346(14) 0.0056(11) -0.0045(10) 0.0086(10)
C64 0.0373(14) 0.0541(17) 0.0279(13) 0.0105(12) -0.0048(11) 0.0141(13)
C65 0.0457(16) 0.0626(19) 0.0203(12) -0.0057(12) -0.0068(11) 0.0195(14)
C66 0.0346(13) 0.0383(14) 0.0269(13) -0.0054(11) -0.0066(10) 0.0129(11)
C71 0.0217(11) 0.0208(11) 0.0265(11) -0.0052(9) 0.0040(9) 0.0042(8)
C72 0.0229(12) 0.0389(14) 0.0320(13) -0.0115(11) 0.0008(10) 0.0052(10)
C73 0.0224(12) 0.0530(17) 0.0451(16) -0.0187(13) 0.0068(11) 0.0022(11)
C74 0.0327(14) 0.0454(16) 0.0397(15) -0.0128(12) 0.0144(11) 0.0015(12)
C75 0.0359(14) 0.0453(16) 0.0289(13) -0.0107(12) 0.0046(11) 0.0014(12)
C76 0.0246(12) 0.0314(13) 0.0297(12) -0.0078(10) 0.0020(9) 0.0022(10)
C81 0.0272(11) 0.0188(10) 0.0220(11) -0.0037(9) -0.0090(9) 0.0013(9)
C82 0.0337(13) 0.0242(12) 0.0272(12) -0.0056(10) -0.0100(10) 0.0074(10)
C83 0.0498(16) 0.0217(12) 0.0409(15) -0.0050(11) -0.0193(13) 0.0110(11)
C84 0.0629(19) 0.0189(12) 0.0453(16) 0.0065(11) -0.0246(14) -0.0054(12)
C85 0.0382(14) 0.0314(13) 0.0407(15) 0.0094(11) -0.0104(11) -0.0090(11)
C86 0.0296(12) 0.0223(11) 0.0306(13) 0.0040(9) -0.0067(10) 0.0009(9)
C91 0.0254(11) 0.0195(10) 0.0196(11) -0.0017(8) -0.0015(8) -0.0026(8)
C92 0.0333(14) 0.0250(13) 0.080(2) -0.0142(14) 0.0123(14) -0.0014(11)
C93 0.060(2) 0.0264(15) 0.084(2) -0.0164(15) 0.0070(18) 0.0052(14)
C94 0.073(2) 0.0190(12) 0.0439(16) -0.0029(11) -0.0162(15) -0.0101(13)
C95 0.0446(16) 0.0347(15) 0.0592(19) 0.0041(14) -0.0116(14) -0.0194(13)
C96 0.0277(13) 0.0308(13) 0.0516(17) 0.0010(12) -0.0039(11) -0.0049(10)
C101 0.0243(11) 0.0189(10) 0.0197(10) 0.0018(8) 0.0017(8) -0.0012(8)
C102 0.0296(13) 0.0228(12) 0.074(2) 0.0116(13) 0.0140(13) 0.0033(10)
C103 0.0469(17) 0.0234(14) 0.090(3) 0.0135(15) 0.0158(17) 0.0093(12)
C104 0.0602(18) 0.0178(12) 0.0479(17) 0.0051(11) 0.0062(14) -0.0077(12)
C105 0.0404(16) 0.0318(14) 0.065(2) 0.0095(14) 0.0060(14) -0.0141(12)
C106 0.0280(13) 0.0270(13) 0.0554(17) 0.0077(12) 0.0051(12) -0.0023(10)
C111 0.0244(11) 0.0171(10) 0.0200(10) 0.0026(8) 0.0006(8) -0.0030(8)
C112 0.0296(12) 0.0336(13) 0.0264(12) 0.0087(10) -0.0020(10) -0.0005(10)
C113 0.0491(16) 0.0440(16) 0.0232(12) 0.0113(11) -0.0089(11) -0.0061(13)
C114 0.0660(19) 0.0353(14) 0.0175(12) 0.0011(10) 0.0056(12) -0.0109(13)
C115 0.0463(15) 0.0311(13) 0.0308(13) -0.0027(11) 0.0161(11) -0.0011(11)
C116 0.0315(12) 0.0246(12) 0.0236(11) 0.0017(9) 0.0025(9) -0.0005(9)
Cl1S 0.0646(5) 0.0708(6) 0.0659(6) 0.0061(4) -0.0159(4) 0.0005(4)
Cl2S 0.1303(14) 0.0624(8) 0.0872(9) 0.0035(6) -0.0267(11) 0.0218(10)
Cl3S 0.1303(14) 0.0624(8) 0.0872(9) 0.0035(6) -0.0267(11) 0.0218(10)
C1S 0.056(2) 0.066(2) 0.065(2) 0.0190(18) 0.0066(17) -0.0043(17)

loop_
_atom_type_symbol
_atom_type_description
_atom_type_scat_dispersion_real
_atom_type_scat_dispersion_imag
_atom_type_scat_source
C C 0.0033 0.0016 'International Tables Vol C Tables 4.2.6.8 and 6.1.1.4'
H H 0.0000 0.0000 'International Tables Vol C Tables 4.2.6.8 and 6.1.1.4'
O O 0.0106 0.0060 'International Tables Vol C Tables 4.2.6.8 and 6.1.1.4'
Si Si 0.0817 0.0704 'International Tables Vol C Tables 4.2.6.8 and 6.1.1.4'
P P 0.1023 0.0942 'International Tables Vol C Tables 4.2.6.8 and 6.1.1.4'
Cl Cl 0.1484 0.1585 'International Tables Vol C Tables 4.2.6.8 and 6.1.1.4'
Ge Ge 0.1547 1.8001 'International Tables Vol C Tables 4.2.6.8 and 6.1.1.4'
Rh Rh -1.1178 0.9187 'International Tables Vol C Tables 4.2.6.8 and 6.1.1.4'
Ir Ir -1.4442 7.9887 'International Tables Vol C Tables 4.2.6.8 and 6.1.1.4'

loop_
_geom_angle_atom_site_label_1
_geom_angle_atom_site_label_2
_geom_angle_atom_site_label_3
_geom_angle
C1 IrA P3 106.24(7)
C1 IrA P1 102.60(7)
P3 IrA P1 106.015(19)
C1 IrA Si 104.94(7)
P3 IrA Si 85.979(19)
P1 IrA Si 145.370(18)
C1 IrA Ge 98.85(7)
P3 IrA Ge 151.146(14)
P1 IrA Ge 81.625(14)
Si IrA Ge 73.796(14)
C1 IrA RhA 147.64(7)
P3 IrA RhA 96.663(13)
P1 IrA RhA 92.393(13)
Si IrA RhA 53.483(13)
Ge IrA RhA 54.771(6)
C2 RhA P2 107.36(7)
C2 RhA P4 107.38(7)
P2 RhA P4 96.713(19)
C2 RhA Si 97.01(7)
P2 RhA Si 150.354(19)
P4 RhA Si 91.706(19)
C2 RhA Ge 105.78(7)
P2 RhA Ge 82.227(14)
P4 RhA Ge 145.486(14)
Si RhA Ge 74.959(15)
C2 RhA IrA 147.75(7)
P2 RhA IrA 96.399(13)
P4 RhA IrA 90.708(13)
Si RhA IrA 54.989(13)
Ge RhA IrA 55.439(6)
C91 Ge RhA 132.57(6)
C91 Ge IrA 126.68(6)
RhA Ge IrA 69.790(7)
C11 P1 C21 95.93(10)
C11 P1 C3 101.78(10)
C21 P1 C3 103.32(10)
C11 P1 IrA 120.47(7)
C21 P1 IrA 116.88(8)
C3 P1 IrA 115.30(7)
C41 P2 C31 94.31(9)
C41 P2 C3 103.29(10)
C31 P2 C3 106.18(10)
C41 P2 RhA 117.68(7)
C31 P2 RhA 120.40(7)
C3 P2 RhA 112.40(7)
C51 P3 C61 95.07(9)
C51 P3 C4 106.14(9)
C61 P3 C4 101.36(9)
C51 P3 IrA 123.00(7)
C61 P3 IrA 115.61(7)
C4 P3 IrA 112.49(7)
C71 P4 C81 100.59(10)
C71 P4 C4 101.23(10)
C81 P4 C4 99.96(9)
C71 P4 RhA 116.02(7)
C81 P4 RhA 121.31(7)
C4 P4 RhA 114.59(7)
C101 Si C111 92.71(9)
C101 Si RhA 124.99(7)
C111 Si RhA 118.83(7)
C101 Si IrA 118.71(7)
C111 Si IrA 133.89(7)
RhA Si IrA 71.528(15)
O1 C1 IrA 176.7(2)
O2 C2 RhA 177.4(2)
P2 C3 P1 117.37(11)
P3 C4 P4 115.94(11)
C16 C11 C12 118.0(2)
C16 C11 P1 125.57(17)
C12 C11 P1 116.39(17)
C13 C12 C11 121.0(2)
C14 C13 C12 120.2(2)
C15 C14 C13 119.3(2)
C14 C15 C16 120.8(3)
C11 C16 C15 120.7(2)
C22 C21 C26 118.0(2)
C22 C21 P1 120.95(17)
C26 C21 P1 120.99(19)
C21 C22 C23 121.2(2)
C24 C23 C22 119.9(3)
C23 C24 C25 120.0(3)
C24 C25 C26 120.7(3)
C25 C26 C21 120.2(3)
C32 C31 C36 118.5(2)
C32 C31 P2 119.58(17)
C36 C31 P2 121.19(18)
C31 C32 C33 120.6(2)
C34 C33 C32 120.2(3)
C33 C34 C35 120.1(2)
C34 C35 C36 120.0(3)
C35 C36 C31 120.6(3)
C46 C41 C42 118.3(2)
C46 C41 P2 125.99(17)
C42 C41 P2 115.58(16)
C43 C42 C41 120.8(2)
C44 C43 C42 119.9(2)
C45 C44 C43 119.9(2)
C44 C45 C46 120.5(2)
C41 C46 C45 120.6(2)
C52 C51 C56 118.4(2)
C52 C51 P3 115.80(17)
C56 C51 P3 125.55(17)
C53 C52 C51 120.8(2)
C54 C53 C52 120.4(2)
C53 C54 C55 119.5(2)
C54 C55 C56 120.4(2)
C55 C56 C51 120.4(2)
C66 C61 C62 118.5(2)
C66 C61 P3 121.94(17)
C62 C61 P3 119.54(16)
C63 C62 C61 120.9(2)
C64 C63 C62 119.9(2)
C63 C64 C65 119.7(2)
C64 C65 C66 120.6(2)
C61 C66 C65 120.3(2)
C76 C71 C72 118.1(2)
C76 C71 P4 123.50(17)
C72 C71 P4 118.33(17)
C73 C72 C71 120.9(2)
C74 C73 C72 120.2(2)
C75 C74 C73 119.5(2)
C74 C75 C76 120.6(2)
C75 C76 C71 120.7(2)
C86 C81 C82 118.2(2)
C86 C81 P4 119.48(16)
C82 C81 P4 122.23(18)
C83 C82 C81 120.5(2)
C84 C83 C82 120.7(2)
C83 C84 C85 119.7(2)
C84 C85 C86 119.6(3)
C81 C86 C85 121.2(2)
C96 C91 C92 117.5(2)
C96 C91 Ge 121.81(18)
C92 C91 Ge 120.44(17)
C91 C92 C93 121.6(3)
C94 C93 C92 119.7(3)
C95 C94 C93 119.5(2)
C94 C95 C96 120.7(3)
C91 C96 C95 120.9(3)
C102 C101 C106 116.5(2)
C102 C101 Si 122.22(17)
C106 C101 Si 120.10(17)
C101 C102 C103 122.0(2)
C104 C103 C102 120.2(3)
C103 C104 C105 119.2(2)
C104 C105 C106 120.3(2)
C105 C106 C101 121.8(2)
C116 C111 C112 116.8(2)
C116 C111 Si 118.96(16)
C112 C111 Si 123.02(17)
C113 C112 C111 121.4(2)
C114 C113 C112 120.5(2)
C113 C114 C115 119.4(2)
C114 C115 C116 119.9(2)
C111 C116 C115 121.9(2)
Cl3S C1S Cl1S 113.4(3)
Cl2S C1S Cl1S 111.10(19)

loop_
_geom_bond_atom_site_label_1
_geom_bond_atom_site_label_2
_geom_bond_distance
IrA C1 1.863(2)
IrA P3 2.3489(5)
IrA P1 2.3739(5)
IrA Si 2.4166(6)
IrA Ge 2.4558(2)
IrA RhA 2.79851(15)
RhA C2 1.866(2)
RhA P2 2.3514(5)
RhA P4 2.3543(5)
RhA Si 2.3713(5)
RhA Ge 2.4360(2)
Ge C91 1.964(2)
P1 C11 1.842(2)
P1 C21 1.851(2)
P1 C3 1.855(2)
P2 C41 1.838(2)
P2 C31 1.844(2)
P2 C3 1.845(2)
P3 C51 1.845(2)
P3 C61 1.846(2)
P3 C4 1.848(2)
P4 C71 1.839(2)
P4 C81 1.842(2)
P4 C4 1.852(2)
Si C101 1.897(2)
Si C111 1.920(2)
O1 C1 1.156(3)
O2 C2 1.150(3)
C11 C16 1.377(3)
C11 C12 1.387(3)
C12 C13 1.385(3)
C13 C14 1.371(4)
C14 C15 1.365(4)
C15 C16 1.388(3)
C21 C22 1.389(3)
C21 C26 1.395(3)
C22 C23 1.391(3)
C23 C24 1.369(4)
C24 C25 1.373(4)
C25 C26 1.391(4)
C31 C32 1.387(3)
C31 C36 1.392(3)
C32 C33 1.391(3)
C33 C34 1.373(4)
C34 C35 1.377(4)
C35 C36 1.391(4)
C41 C46 1.388(3)
C41 C42 1.401(3)
C42 C43 1.388(3)
C43 C44 1.384(4)
C44 C45 1.372(3)
C45 C46 1.393(3)
C51 C52 1.389(3)
C51 C56 1.394(3)
C52 C53 1.384(3)
C53 C54 1.379(4)
C54 C55 1.380(4)
C55 C56 1.390(3)
C61 C66 1.386(3)
C61 C62 1.392(3)
C62 C63 1.389(3)
C63 C64 1.375(4)
C64 C65 1.376(4)
C65 C66 1.389(3)
C71 C76 1.391(3)
C71 C72 1.396(3)
C72 C73 1.387(3)
C73 C74 1.379(4)
C74 C75 1.379(4)
C75 C76 1.385(3)
C81 C86 1.389(3)
C81 C82 1.400(3)
C82 C83 1.386(3)
C83 C84 1.377(4)
C84 C85 1.390(4)
C85 C86 1.394(3)
C91 C96 1.380(3)
C91 C92 1.386(3)
C92 C93 1.387(4)
C93 C94 1.372(4)
C94 C95 1.364(4)
C95 C96 1.389(4)
C101 C102 1.383(3)
C101 C106 1.387(3)
C102 C103 1.392(3)
C103 C104 1.364(4)
C104 C105 1.376(4)
C105 C106 1.386(3)
C111 C116 1.389(3)
C111 C112 1.399(3)
C112 C113 1.389(3)
C113 C114 1.377(4)
C114 C115 1.379(4)
C115 C116 1.393(3)
Cl1S C1S 1.774(4)
Cl2S C1S 1.758(4)
Cl3S C1S 1.698(7)

loop_
_geom_torsion_atom_site_label_1
_geom_torsion_atom_site_label_2
_geom_torsion_atom_site_label_3
_geom_torsion_atom_site_label_4
_geom_torsion
C1 IrA RhA C2 -21.49(17)
P3 IrA RhA C2 113.78(12)
P1 IrA RhA C2 -139.79(12)
Si IrA RhA C2 33.82(12)
Ge IrA RhA C2 -61.79(12)
C1 IrA RhA P2 116.26(12)
P3 IrA RhA P2 -108.463(19)
P1 IrA RhA P2 -2.031(19)
Si IrA RhA P2 171.58(2)
Ge IrA RhA P2 75.965(15)
C1 IrA RhA P4 -146.90(12)
P3 IrA RhA P4 -11.627(19)
P1 IrA RhA P4 94.805(19)
Si IrA RhA P4 -91.59(2)
Ge IrA RhA P4 172.801(15)
C1 IrA RhA Si -55.32(12)
P3 IrA RhA Si 79.96(2)
P1 IrA RhA Si -173.61(2)
Ge IrA RhA Si -95.612(18)
C1 IrA RhA Ge 40.30(12)
P3 IrA RhA Ge 175.572(15)
P1 IrA RhA Ge -77.996(15)
Si IrA RhA Ge 95.612(18)
C2 RhA Ge C91 29.00(11)
P2 RhA Ge C91 134.93(8)
P4 RhA Ge C91 -134.52(9)
Si RhA Ge C91 -64.17(8)
IrA RhA Ge C91 -121.74(8)
C2 RhA Ge IrA 150.74(7)
P2 RhA Ge IrA -103.333(13)
P4 RhA Ge IrA -12.78(3)
Si RhA Ge IrA 57.568(14)
C1 IrA Ge C91 -30.84(11)
P3 IrA Ge C91 119.51(8)
P1 IrA Ge C91 -132.39(8)
Si IrA Ge C91 72.25(8)
RhA IrA Ge C91 128.65(8)
C1 IrA Ge RhA -159.49(7)
P3 IrA Ge RhA -9.14(3)
P1 IrA Ge RhA 98.953(14)
Si IrA Ge RhA -56.400(14)
C1 IrA P1 C11 74.24(11)
P3 IrA P1 C11 -37.00(8)
Si IrA P1 C11 -143.69(8)
Ge IrA P1 C11 171.50(8)
RhA IrA P1 C11 -134.64(8)
C1 IrA P1 C21 -41.39(10)
P3 IrA P1 C21 -152.64(8)
Si IrA P1 C21 100.67(8)
Ge IrA P1 C21 55.87(8)
RhA IrA P1 C21 109.73(8)
C1 IrA P1 C3 -163.08(11)
P3 IrA P1 C3 85.67(8)
Si IrA P1 C3 -21.02(9)
Ge IrA P1 C3 -65.82(8)
RhA IrA P1 C3 -11.96(8)
C2 RhA P2 C41 -66.57(10)
P4 RhA P2 C41 44.04(8)
Si RhA P2 C41 149.55(8)
Ge RhA P2 C41 -170.75(8)
IrA RhA P2 C41 135.51(8)
C2 RhA P2 C31 47.39(11)
P4 RhA P2 C31 158.00(8)
Si RhA P2 C31 -96.49(9)
Ge RhA P2 C31 -56.79(8)
IrA RhA P2 C31 -110.53(8)
C2 RhA P2 C3 173.63(11)
P4 RhA P2 C3 -75.76(8)
Si RhA P2 C3 29.75(9)
Ge RhA P2 C3 69.45(8)
IrA RhA P2 C3 15.71(8)
C1 IrA P3 C51 -78.12(11)
P1 IrA P3 C51 30.55(8)
Si IrA P3 C51 177.48(8)
Ge IrA P3 C51 132.49(8)
RhA IrA P3 C51 124.98(8)
C1 IrA P3 C61 37.24(10)
P1 IrA P3 C61 145.91(8)
Si IrA P3 C61 -67.16(8)
Ge IrA P3 C61 -112.15(8)
RhA IrA P3 C61 -119.66(8)
C1 IrA P3 C4 153.01(10)
P1 IrA P3 C4 -98.32(7)
Si IrA P3 C4 48.61(7)
Ge IrA P3 C4 3.62(8)
RhA IrA P3 C4 -3.89(7)
C2 RhA P4 C71 -8.37(11)
P2 RhA P4 C71 -118.96(8)
Si RhA P4 C71 89.52(8)
Ge RhA P4 C71 155.01(8)
IrA RhA P4 C71 144.52(8)
C2 RhA P4 C81 114.07(11)
P2 RhA P4 C81 3.48(9)
Si RhA P4 C81 -148.04(9)
Ge RhA P4 C81 -82.56(9)
IrA RhA P4 C81 -93.05(8)
C2 RhA P4 C4 -125.86(10)
P2 RhA P4 C4 123.55(8)
Si RhA P4 C4 -27.97(8)
Ge RhA P4 C4 37.51(8)
IrA RhA P4 C4 27.02(7)
C2 RhA Si C101 -49.98(11)
P2 RhA Si C101 95.49(9)
P4 RhA Si C101 -157.72(9)
Ge RhA Si C101 54.54(8)
IrA RhA Si C101 112.61(9)
C2 RhA Si C111 66.83(10)
P2 RhA Si C111 -147.70(8)
P4 RhA Si C111 -40.91(8)
Ge RhA Si C111 171.35(8)
IrA RhA Si C111 -130.58(8)
C2 RhA Si IrA -162.59(7)
P2 RhA Si IrA -17.11(4)
P4 RhA Si IrA 89.670(16)
Ge RhA Si IrA -58.065(10)
C1 IrA Si C101 32.48(10)
P3 IrA Si C101 138.23(8)
P1 IrA Si C101 -109.13(8)
Ge IrA Si C101 -62.58(8)
RhA IrA Si C101 -120.42(8)
C1 IrA Si C111 -94.52(12)
P3 IrA Si C111 11.23(9)
P1 IrA Si C111 123.87(9)
Ge IrA Si C111 170.42(9)
RhA IrA Si C111 112.58(9)
C1 IrA Si RhA 152.90(7)
P3 IrA Si RhA -101.349(16)
P1 IrA Si RhA 11.29(4)
Ge IrA Si RhA 57.841(10)
P3 IrA C1 O1 -174(4)
P1 IrA C1 O1 75(4)
Si IrA C1 O1 -84(4)
Ge IrA C1 O1 -9(4)
RhA IrA C1 O1 -41(4)
P2 RhA C2 O2 -162(5)
P4 RhA C2 O2 94(5)
Si RhA C2 O2 0(5)
Ge RhA C2 O2 -76(5)
IrA RhA C2 O2 -27(5)
C41 P2 C3 P1 -155.73(12)
C31 P2 C3 P1 105.71(14)
RhA P2 C3 P1 -27.88(15)
C11 P1 C3 P2 158.83(13)
C21 P1 C3 P2 -102.09(14)
IrA P1 C3 P2 26.65(15)
C51 P3 C4 P4 -113.00(12)
C61 P3 C4 P4 148.26(12)
IrA P3 C4 P4 24.18(13)
C71 P4 C4 P3 -162.17(12)
C81 P4 C4 P3 94.82(13)
RhA P4 C4 P3 -36.53(13)
C21 P1 C11 C16 -112.2(2)
C3 P1 C11 C16 -7.2(3)
IrA P1 C11 C16 121.8(2)
C21 P1 C11 C12 65.03(19)
C3 P1 C11 C12 170.00(18)
IrA P1 C11 C12 -61.02(19)
C16 C11 C12 C13 -0.5(4)
P1 C11 C12 C13 -177.95(19)
C11 C12 C13 C14 -0.2(4)
C12 C13 C14 C15 0.9(4)
C13 C14 C15 C16 -0.9(5)
C12 C11 C16 C15 0.6(4)
P1 C11 C16 C15 177.7(3)
C14 C15 C16 C11 0.1(5)
C11 P1 C21 C22 -117.35(19)
C3 P1 C21 C22 139.03(19)
IrA P1 C21 C22 11.3(2)
C11 P1 C21 C26 60.7(2)
C3 P1 C21 C26 -42.9(2)
IrA P1 C21 C26 -170.64(16)
C26 C21 C22 C23 2.2(3)
P1 C21 C22 C23 -179.67(19)
C21 C22 C23 C24 -0.3(4)
C22 C23 C24 C25 -1.3(4)
C23 C24 C25 C26 0.9(4)
C24 C25 C26 C21 1.1(4)
C22 C21 C26 C25 -2.6(4)
P1 C21 C26 C25 179.3(2)
C41 P2 C31 C32 109.33(19)
C3 P2 C31 C32 -145.49(18)
RhA P2 C31 C32 -16.4(2)
C41 P2 C31 C36 -60.7(2)
C3 P2 C31 C36 44.5(2)
RhA P2 C31 C36 173.58(17)
C36 C31 C32 C33 1.0(4)
P2 C31 C32 C33 -169.27(19)
C31 C32 C33 C34 0.0(4)
C32 C33 C34 C35 -1.0(5)
C33 C34 C35 C36 1.0(5)
C34 C35 C36 C31 0.0(5)
C32 C31 C36 C35 -1.0(4)
P2 C31 C36 C35 169.1(2)
C31 P2 C41 C46 100.2(2)
C3 P2 C41 C46 -7.6(2)
RhA P2 C41 C46 -132.03(17)
C31 P2 C41 C42 -75.13(18)
C3 P2 C41 C42 177.11(17)
RhA P2 C41 C42 52.64(18)
C46 C41 C42 C43 -1.0(3)
P2 C41 C42 C43 174.75(19)
C41 C42 C43 C44 1.2(4)
C42 C43 C44 C45 -0.4(4)
C43 C44 C45 C46 -0.6(4)
C42 C41 C46 C45 0.0(3)
P2 C41 C46 C45 -175.21(16)
C44 C45 C46 C41 0.8(3)
C61 P3 C51 C52 -70.07(18)
C4 P3 C51 C52 -173.45(17)
IrA P3 C51 C52 55.04(19)
C61 P3 C51 C56 104.3(2)
C4 P3 C51 C56 0.9(2)
IrA P3 C51 C56 -130.58(17)
C56 C51 C52 C53 -0.6(4)
P3 C51 C52 C53 174.2(2)
C51 C52 C53 C54 1.7(4)
C52 C53 C54 C55 -1.2(4)
C53 C54 C55 C56 -0.3(4)
C54 C55 C56 C51 1.3(4)
C52 C51 C56 C55 -0.9(3)
P3 C51 C56 C55 -175.12(19)
C51 P3 C61 C66 -73.7(2)
C4 P3 C61 C66 33.9(2)
IrA P3 C61 C66 155.80(17)
C51 P3 C61 C62 103.44(19)
C4 P3 C61 C62 -148.96(18)
IrA P3 C61 C62 -27.0(2)
C66 C61 C62 C63 -2.2(3)
P3 C61 C62 C63 -179.44(18)
C61 C62 C63 C64 -0.4(4)
C62 C63 C64 C65 2.5(4)
C63 C64 C65 C66 -2.1(4)
C62 C61 C66 C65 2.6(4)
P3 C61 C66 C65 179.8(2)
C64 C65 C66 C61 -0.5(4)
C81 P4 C71 C76 86.8(2)
C4 P4 C71 C76 -15.7(2)
RhA P4 C71 C76 -140.41(18)
C81 P4 C71 C72 -96.8(2)
C4 P4 C71 C72 160.70(19)
RhA P4 C71 C72 36.0(2)
C76 C71 C72 C73 1.7(4)
P4 C71 C72 C73 -175.0(2)
C71 C72 C73 C74 0.6(4)
C72 C73 C74 C75 -2.3(4)
C73 C74 C75 C76 1.7(4)
C74 C75 C76 C71 0.6(4)
C72 C71 C76 C75 -2.3(4)
P4 C71 C76 C75 174.15(19)
C71 P4 C81 C86 -156.40(17)
C4 P4 C81 C86 -52.87(19)
RhA P4 C81 C86 74.10(18)
C71 P4 C81 C82 21.2(2)
C4 P4 C81 C82 124.75(18)
RhA P4 C81 C82 -108.28(17)
C86 C81 C82 C83 1.3(3)
P4 C81 C82 C83 -176.32(18)
C81 C82 C83 C84 0.4(4)
C82 C83 C84 C85 -1.5(4)
C83 C84 C85 C86 0.8(4)
C82 C81 C86 C85 -2.0(3)
P4 C81 C86 C85 175.71(18)
C84 C85 C86 C81 1.0(4)
RhA Ge C91 C96 -38.6(2)
IrA Ge C91 C96 -134.33(18)
RhA Ge C91 C92 147.33(19)
IrA Ge C91 C92 51.6(2)
C96 C91 C92 C93 0.4(4)
Ge C91 C92 C93 174.7(3)
C91 C92 C93 C94 0.6(5)
C92 C93 C94 C95 -1.4(5)
C93 C94 C95 C96 1.1(5)
C92 C91 C96 C95 -0.7(4)
Ge C91 C96 C95 -174.9(2)
C94 C95 C96 C91 -0.1(4)
C111 Si C101 C102 99.3(2)
RhA Si C101 C102 -132.20(19)
IrA Si C101 C102 -45.5(2)
C111 Si C101 C106 -68.0(2)
RhA Si C101 C106 60.4(2)
IrA Si C101 C106 147.14(17)
C106 C101 C102 C103 1.5(4)
Si C101 C102 C103 -166.3(3)
C101 C102 C103 C104 -0.9(5)
C102 C103 C104 C105 -0.5(5)
C103 C104 C105 C106 1.3(5)
C104 C105 C106 C101 -0.7(5)
C102 C101 C106 C105 -0.7(4)
Si C101 C106 C105 167.4(2)
C101 Si C111 C116 99.96(18)
RhA Si C111 C116 -32.98(19)
IrA Si C111 C116 -124.56(15)
C101 Si C111 C112 -67.21(19)
RhA Si C111 C112 159.85(16)
IrA Si C111 C112 68.3(2)
C116 C111 C112 C113 2.7(3)
Si C111 C112 C113 170.16(19)
C111 C112 C113 C114 -1.7(4)
C112 C113 C114 C115 -0.5(4)
C113 C114 C115 C116 1.6(4)
C112 C111 C116 C115 -1.7(3)
Si C111 C116 C115 -169.67(18)
C114 C115 C116 C111 -0.4(4)
